data_2225026
loop_
_publ_author_name
'Journot, Guillaume'
'Neier, Reinhard'
'Stoeckli-Evans, Helen'

_publ_section_title
;
 4,4-Bis(1<i>H</i>-pyrrol-2-yl)pentanol
;
_journal_coeditor_code IS2505
_journal_issue 2
_journal_name_full 'Acta Crystallographica Section E'
_journal_page_first o393
_journal_paper_doi 10.1107/S1600536809054269
_journal_volume 66
_journal_year 2010
_chemical_formula_iupac 'C13 H18 N2 O'
_chemical_formula_moiety 'C13 H18 N2 O'
_chemical_formula_sum 'C13 H18 N2 O'
_chemical_formula_weight 218.29
_chemical_name_systematic
;
4,4-Bis(1<i>H</i>-pyrrol-2-yl)pentanol
;
_space_group_IT_number 4
_symmetry_cell_setting monoclinic
_symmetry_space_group_name_Hall 'P 2yb'
_symmetry_space_group_name_H-M 'P 1 21 1'
_atom_sites_solution_hydrogens geom
_atom_sites_solution_primary direct
_atom_sites_solution_secondary difmap
_audit_creation_method SHELXL-97
_cell_angle_alpha 90.00
_cell_angle_beta 101.530(14)
_cell_angle_gamma 90.00
_cell_formula_units_Z 2
_cell_length_a 8.4721(15)
_cell_length_b 8.2111(9)
_cell_length_c 8.7120(15)
_cell_measurement_reflns_used 5671
_cell_measurement_temperature 173(2)
_cell_measurement_theta_max 29.57
_cell_measurement_theta_min 2.39
_cell_volume 593.82(16)
_computing_cell_refinement 'X-AREA (Stoe & Cie, 2009)'
_computing_data_collection 'X-AREA (Stoe & Cie, 2009)'
_computing_data_reduction 'X-RED32 (Stoe & Cie, 2009)'
_computing_molecular_graphics 'ORTEP-3 (Farrugia, 1997) and Mercury (Macrae <i>et al.</i>, 2006)'
_computing_publication_material 'SHELXL97 (Sheldrick, 2008) and PLATON (Spek, 2009)'
_computing_structure_refinement 'SHELXL97 (Sheldrick, 2008)'
_computing_structure_solution 'SHELXS97 (Sheldrick, 2008)'
_diffrn_ambient_temperature 173(2)
_diffrn_measured_fraction_theta_full 1.000
_diffrn_measured_fraction_theta_max 0.992
_diffrn_measurement_device_type 'Stoe IPDS-2'
_diffrn_measurement_method '\f ans \w scans'
_diffrn_radiation_monochromator graphite
_diffrn_radiation_source 'fine-focus sealed tube'
_diffrn_radiation_type MoK\a
_diffrn_radiation_wavelength 0.71073
_diffrn_reflns_av_R_equivalents 0.0320
_diffrn_reflns_av_sigmaI/netI 0.0275
_diffrn_reflns_limit_h_max 11
_diffrn_reflns_limit_h_min -10
_diffrn_reflns_limit_k_max 11
_diffrn_reflns_limit_k_min -11
_diffrn_reflns_limit_l_max 11
_diffrn_reflns_limit_l_min -11
_diffrn_reflns_number 6119
_diffrn_reflns_theta_full 25.00
_diffrn_reflns_theta_max 29.20
_diffrn_reflns_theta_min 2.39
_diffrn_standards_decay_% 0
_diffrn_standards_number 0
_exptl_absorpt_coefficient_mu 0.078
_exptl_absorpt_correction_type none
_exptl_crystal_colour colourless
_exptl_crystal_density_diffrn 1.221
_exptl_crystal_density_method 'not measured'
_exptl_crystal_description block
_exptl_crystal_F_000 236
_exptl_crystal_size_max 0.45
_exptl_crystal_size_mid 0.45
_exptl_crystal_size_min 0.40
_refine_diff_density_max 0.192
_refine_diff_density_min -0.160
_refine_ls_abs_structure_details 'none; 1239 Friedel pairs merged'
_refine_ls_extinction_coef 0.108(11)
_refine_ls_extinction_expression Fc^*^=kFc[1+0.001xFc^2^\l^3^/sin(2\q)]^-1/4^
_refine_ls_extinction_method 'SHELXL97 (Sheldrick, 2008)'
_refine_ls_goodness_of_fit_ref 0.971
_refine_ls_hydrogen_treatment mixed
_refine_ls_matrix_type full
_refine_ls_number_parameters 159
_refine_ls_number_reflns 1701
_refine_ls_number_restraints 1
_refine_ls_restrained_S_all 0.970
_refine_ls_R_factor_all 0.0337
_refine_ls_R_factor_gt 0.0303
_refine_ls_shift/su_max 0.000
_refine_ls_shift/su_mean 0.000
_refine_ls_structure_factor_coef Fsqd
_refine_ls_weighting_details 'calc w=1/[\s^2^(Fo^2^)+(0.0571P)^2^] where P=(Fo^2^+2Fc^2^)/3'
_refine_ls_weighting_scheme calc
_refine_ls_wR_factor_gt 0.0761
_refine_ls_wR_factor_ref 0.0772
_reflns_number_gt 1518
_reflns_number_total 1701
_reflns_threshold_expression I>2\s(I)
_cod_data_source_file is2505.cif
_cod_data_source_block I
_cod_original_sg_symbol_H-M 'P 21'
_cod_database_code 2225026
_cod_database_fobs_code 2225026

loop_
_symmetry_equiv_pos_site_id
_symmetry_equiv_pos_as_xyz
1 x,y,z
2 -x,1/2+y,-z

loop_
_atom_site_aniso_label
_atom_site_aniso_U_11
_atom_site_aniso_U_22
_atom_site_aniso_U_33
_atom_site_aniso_U_12
_atom_site_aniso_U_13
_atom_site_aniso_U_23
O1 0.0322(5) 0.0208(6) 0.0362(5) -0.0021(4) 0.0048(4) -0.0009(4)
N1 0.0277(6) 0.0221(6) 0.0244(5) -0.0005(5) 0.0073(4) 0.0010(5)
N2 0.0256(5) 0.0262(7) 0.0345(6) 0.0036(5) 0.0106(5) 0.0033(5)
C1 0.0204(5) 0.0215(7) 0.0239(6) -0.0020(5) 0.0043(4) 0.0001(5)
C2 0.0302(7) 0.0289(8) 0.0307(7) 0.0036(6) 0.0108(5) -0.0001(6)
C3 0.0331(7) 0.0384(9) 0.0262(6) -0.0018(7) 0.0118(5) -0.0011(6)
C4 0.0299(7) 0.0320(8) 0.0249(6) -0.0035(6) 0.0078(5) 0.0046(6)
C5 0.0321(7) 0.0208(7) 0.0224(6) 0.0019(6) 0.0073(5) 0.0027(5)
C6 0.0604(11) 0.0407(10) 0.0228(6) 0.0155(9) 0.0113(6) 0.0012(6)
C7 0.0729(13) 0.0529(13) 0.0382(9) 0.0297(11) 0.0318(9) 0.0085(9)
C8 0.0396(8) 0.0425(11) 0.0505(10) 0.0156(8) 0.0257(7) 0.0153(8)
C9 0.0231(6) 0.0217(7) 0.0206(5) -0.0018(5) 0.0025(4) -0.0003(5)
C10 0.0245(6) 0.0230(7) 0.0243(6) 0.0015(5) 0.0016(5) 0.0018(5)
C11 0.0241(6) 0.0200(7) 0.0290(6) 0.0013(5) 0.0025(5) 0.0026(5)
C12 0.0364(8) 0.0217(9) 0.0537(10) 0.0023(7) -0.0094(7) -0.0004(7)
C13 0.0336(7) 0.0372(9) 0.0303(7) -0.0103(7) -0.0021(5) -0.0021(7)

loop_
_atom_site_type_symbol
_atom_site_label
_atom_site_fract_x
_atom_site_fract_y
_atom_site_fract_z
_atom_site_U_iso_or_equiv
_atom_site_thermal_displace_type
_atom_site_calc_flag
_atom_site_refinement_flags
_atom_site_occupancy
O O1 0.41371(13) 1.28786(14) 0.88057(13) 0.0300(3) Uani . . 1.000
N N1 0.24737(14) 0.55996(17) 0.99568(13) 0.0244(3) Uani . . 1.000
N N2 0.48148(15) 0.66563(17) 0.79634(16) 0.0281(3) Uani . . 1.000
C C1 0.18516(15) 0.69959(18) 0.92203(15) 0.0220(3) Uani . . 1.000
C C2 0.12554(18) 0.7921(2) 1.02911(17) 0.0293(4) Uani . . 1.000
C C3 0.15673(18) 0.7047(2) 1.17356(17) 0.0318(4) Uani . . 1.000
C C4 0.23207(17) 0.5631(2) 1.14900(16) 0.0286(4) Uani . . 1.000
C C5 0.33030(17) 0.64998(19) 0.70462(15) 0.0248(4) Uani . . 1.000
C C6 0.3443(2) 0.5545(3) 0.57848(18) 0.0409(5) Uani . . 1.000
C C7 0.5085(3) 0.5108(3) 0.5947(2) 0.0518(7) Uani . . 1.000
C C8 0.5900(2) 0.5804(3) 0.7302(2) 0.0419(6) Uani . . 1.000
C C9 0.18427(16) 0.72822(17) 0.74921(15) 0.0221(3) Uani . . 1.000
C C10 0.17922(17) 0.91270(19) 0.71418(16) 0.0244(4) Uani . . 1.000
C C11 0.32247(16) 1.01255(19) 0.79998(16) 0.0248(4) Uani . . 1.000
C C12 0.2876(2) 1.1921(2) 0.7865(2) 0.0398(5) Uani . . 1.000
C C13 0.03085(19) 0.6525(2) 0.65082(18) 0.0349(4) Uani . . 1.000
H H1N 0.297(2) 0.482(3) 0.955(2) 0.037(5) Uiso . . 1.000
H H1O 0.485(4) 1.307(4) 0.823(3) 0.073(9) Uiso . . 1.000
H H2 0.07350 0.89480 1.01050 0.0350 Uiso calc R 1.000
H H2N 0.504(2) 0.709(3) 0.893(2) 0.034(5) Uiso . . 1.000
H H3 0.12990 0.73890 1.26930 0.0380 Uiso calc R 1.000
H H4 0.26760 0.48110 1.22500 0.0340 Uiso calc R 1.000
H H6 0.25910 0.52330 0.49530 0.0490 Uiso calc R 1.000
H H7 0.55360 0.44540 0.52450 0.0620 Uiso calc R 1.000
H H8 0.70230 0.57120 0.77130 0.0500 Uiso calc R 1.000
H H10A 0.17120 0.92760 0.60010 0.0290 Uiso calc R 1.000
H H10B 0.07980 0.95800 0.74090 0.0290 Uiso calc R 1.000
H H11A 0.34710 0.98110 0.91190 0.0300 Uiso calc R 1.000
H H11B 0.41830 0.98810 0.75510 0.0300 Uiso calc R 1.000
H H12A 0.27480 1.22540 0.67550 0.0480 Uiso calc R 1.000
H H12B 0.18470 1.21430 0.82010 0.0480 Uiso calc R 1.000
H H13A -0.06410 0.70130 0.68090 0.0520 Uiso calc R 1.000
H H13B 0.03100 0.53480 0.66940 0.0520 Uiso calc R 1.000
H H13C 0.02780 0.67330 0.53950 0.0520 Uiso calc R 1.000

loop_
_atom_type_symbol
_atom_type_description
_atom_type_scat_dispersion_real
_atom_type_scat_dispersion_imag
_atom_type_scat_source
C C 0.0033 0.0000 'International Tables Vol C Tables 4.2.6.8 and 6.1.1.4'
H H 0.0000 0.0000 'International Tables Vol C Tables 4.2.6.8 and 6.1.1.4'
N N 0.0061 0.0000 'International Tables Vol C Tables 4.2.6.8 and 6.1.1.4'
O O 0.0106 0.0000 'International Tables Vol C Tables 4.2.6.8 and 6.1.1.4'

loop_
_geom_angle_atom_site_label_1
_geom_angle_atom_site_label_2
_geom_angle_atom_site_label_3
_geom_angle_site_symmetry_1
_geom_angle_site_symmetry_2
_geom_angle_site_symmetry_3
_geom_angle
_geom_angle_publ_flag
C12 O1 H1O . . . 106.9(19) no
C1 N1 C4 . . . 109.86(13) no
C5 N2 C8 . . . 109.48(13) no
C4 N1 H1N . . . 123.7(13) no
C1 N1 H1N . . . 126.3(13) no
C5 N2 H2N . . . 125.5(11) no
C8 N2 H2N . . . 124.2(12) no
N1 C1 C2 . . . 107.72(12) no
N1 C1 C9 . . . 121.26(12) no
C2 C1 C9 . . . 130.98(13) no
C1 C2 C3 . . . 106.99(14) no
C2 C3 C4 . . . 107.48(13) no
N1 C4 C3 . . . 107.94(13) no
N2 C5 C6 . . . 107.40(14) no
N2 C5 C9 . . . 121.77(12) no
C6 C5 C9 . . . 130.82(13) no
C5 C6 C7 . . . 107.75(15) no
C6 C7 C8 . . . 107.25(18) no
N2 C8 C7 . . . 108.11(17) no
C1 C9 C10 . . . 109.96(11) no
C1 C9 C5 . . . 110.24(11) no
C5 C9 C10 . . . 110.97(12) no
C5 C9 C13 . . . 109.20(12) no
C1 C9 C13 . . . 108.99(11) no
C10 C9 C13 . . . 107.43(11) no
C9 C10 C11 . . . 116.18(12) no
C10 C11 C12 . . . 111.28(12) no
O1 C12 C11 . . . 112.24(13) no
C1 C2 H2 . . . 127.00 no
C3 C2 H2 . . . 126.00 no
C2 C3 H3 . . . 126.00 no
C4 C3 H3 . . . 126.00 no
N1 C4 H4 . . . 126.00 no
C3 C4 H4 . . . 126.00 no
C5 C6 H6 . . . 126.00 no
C7 C6 H6 . . . 126.00 no
C6 C7 H7 . . . 126.00 no
C8 C7 H7 . . . 126.00 no
N2 C8 H8 . . . 126.00 no
C7 C8 H8 . . . 126.00 no
C9 C10 H10A . . . 108.00 no
C9 C10 H10B . . . 108.00 no
C11 C10 H10A . . . 108.00 no
C11 C10 H10B . . . 108.00 no
H10A C10 H10B . . . 107.00 no
C10 C11 H11A . . . 109.00 no
C10 C11 H11B . . . 109.00 no
C12 C11 H11A . . . 109.00 no
C12 C11 H11B . . . 109.00 no
H11A C11 H11B . . . 108.00 no
O1 C12 H12A . . . 109.00 no
O1 C12 H12B . . . 109.00 no
C11 C12 H12A . . . 109.00 no
C11 C12 H12B . . . 109.00 no
H12A C12 H12B . . . 108.00 no
C9 C13 H13A . . . 109.00 no
C9 C13 H13B . . . 109.00 no
C9 C13 H13C . . . 109.00 no
H13A C13 H13B . . . 109.00 no
H13A C13 H13C . . . 109.00 no
H13B C13 H13C . . . 110.00 no

loop_
_geom_bond_atom_site_label_1
_geom_bond_atom_site_label_2
_geom_bond_site_symmetry_1
_geom_bond_site_symmetry_2
_geom_bond_distance
_geom_bond_publ_flag
O1 C12 . . 1.443(2) no
O1 H1O . . 0.87(3) no
N1 C1 . . 1.367(2) no
N1 C4 . . 1.3678(18) no
N2 C8 . . 1.371(2) no
N2 C5 . . 1.3735(19) no
N1 H1N . . 0.88(2) no
N2 H2N . . 0.899(19) no
C1 C9 . . 1.5224(18) no
C1 C2 . . 1.375(2) no
C2 C3 . . 1.427(2) no
C3 C4 . . 1.364(2) no
C5 C6 . . 1.374(2) no
C5 C9 . . 1.512(2) no
C6 C7 . . 1.416(3) no
C7 C8 . . 1.368(3) no
C9 C10 . . 1.544(2) no
C9 C13 . . 1.538(2) no
C10 C11 . . 1.530(2) no
C11 C12 . . 1.504(2) no
C2 H2 . . 0.9500 no
C3 H3 . . 0.9500 no
C4 H4 . . 0.9500 no
C6 H6 . . 0.9500 no
C7 H7 . . 0.9500 no
C8 H8 . . 0.9500 no
C10 H10A . . 0.9900 no
C10 H10B . . 0.9900 no
C11 H11A . . 0.9900 no
C11 H11B . . 0.9900 no
C12 H12A . . 0.9900 no
C12 H12B . . 0.9900 no
C13 H13A . . 0.9800 no
C13 H13B . . 0.9800 no
C13 H13C . . 0.9800 no

loop_
_geom_hbond_atom_site_label_D
_geom_hbond_atom_site_label_H
_geom_hbond_atom_site_label_A
_geom_hbond_site_symmetry_A
_geom_hbond_distance_DH
_geom_hbond_distance_HA
_geom_hbond_distance_DA
_geom_hbond_angle_DHA
_geom_hbond_publ_flag
N1 H1N O1 1_545 0.88(2) 2.05(2) 2.9238(18) 174.3(19) yes
N2 H2N O1 2_647 0.90(2) 2.06(2) 2.9529(18) 171.5(19) yes
O1 H1O Cg1 1_565 0.87(3) 2.53 3.20 135 yes
O1 H1O Cg2 1_565 0.87(3) 2.64 3.10 114 yes

loop_
_geom_torsion_atom_site_label_1
_geom_torsion_atom_site_label_2
_geom_torsion_atom_site_label_3
_geom_torsion_atom_site_label_4
_geom_torsion_site_symmetry_1
_geom_torsion_site_symmetry_2
_geom_torsion_site_symmetry_3
_geom_torsion_site_symmetry_4
_geom_torsion
_geom_torsion_publ_flag
C4 N1 C1 C2 . . . . -1.41(16) no
C4 N1 C1 C9 . . . . -179.27(12) no
C1 N1 C4 C3 . . . . 1.08(17) no
C8 N2 C5 C6 . . . . -0.4(2) no
C8 N2 C5 C9 . . . . 178.81(15) no
C5 N2 C8 C7 . . . . 0.5(2) no
N1 C1 C2 C3 . . . . 1.17(17) no
C9 C1 C2 C3 . . . . 178.74(14) no
N1 C1 C9 C5 . . . . -32.86(18) no
N1 C1 C9 C10 . . . . -155.52(13) no
N1 C1 C9 C13 . . . . 86.97(15) no
C2 C1 C9 C5 . . . . 149.85(15) no
C2 C1 C9 C10 . . . . 27.2(2) no
C2 C1 C9 C13 . . . . -90.32(18) no
C1 C2 C3 C4 . . . . -0.53(18) no
C2 C3 C4 N1 . . . . -0.33(17) no
N2 C5 C6 C7 . . . . 0.2(2) no
C9 C5 C6 C7 . . . . -178.96(17) no
N2 C5 C9 C1 . . . . -45.13(18) no
N2 C5 C9 C10 . . . . 76.94(16) no
N2 C5 C9 C13 . . . . -164.83(14) no
C6 C5 C9 C1 . . . . 133.92(18) no
C6 C5 C9 C10 . . . . -104.0(2) no
C6 C5 C9 C13 . . . . 14.2(2) no
C5 C6 C7 C8 . . . . 0.1(2) no
C6 C7 C8 N2 . . . . -0.4(3) no
C1 C9 C10 C11 . . . . 61.87(15) no
C5 C9 C10 C11 . . . . -60.36(15) no
C13 C9 C10 C11 . . . . -179.65(12) no
C9 C10 C11 C12 . . . . -166.90(12) no
C10 C11 C12 O1 . . . . 173.65(12) no

loop_
_cod_related_entry_id
_cod_related_entry_database
_cod_related_entry_code
1 ChemSpider 24744155
